data_2017930
loop_
_publ_author_name
'Str\"ube, Frank'
'Mattay, Jochen'
'Neumann, Beate'
'Stammler, Hans-Georg'

_publ_section_title
;
 Rotationally-hindered furyl fulgides
;
_journal_coeditor_code EG3067
_journal_issue 1
_journal_name_full 'Acta Crystallographica Section C'
_journal_page_first o33
_journal_page_last o36
_journal_paper_doi 10.1107/S0108270110049401
_journal_volume 67
_journal_year 2011
_chemical_formula_iupac 'C18 H20 O4'
_chemical_formula_moiety 'C18 H20 O4'
_chemical_formula_sum 'C18 H20 O4'
_chemical_formula_weight 300.34
_chemical_name_systematic
;
3-[(<i>E</i>)-1,3-dimethyl-5,6,7,8-tetrahydro-4<i>H</i>-
cyclohepta[<i>c</i>]furan-4-ylidene]-4-isopropylidenetetrahydrofuran-2,5-dione
;
_space_group_IT_number 14
_symmetry_cell_setting monoclinic
_symmetry_space_group_name_Hall '-P 2yn'
_symmetry_space_group_name_H-M 'P 1 21/n 1'
_atom_sites_solution_hydrogens geom
_atom_sites_solution_primary direct
_atom_sites_solution_secondary difmap
_audit_creation_method SHELXL-97
_cell_angle_alpha 90.00
_cell_angle_beta 100.4329(13)
_cell_angle_gamma 90.00
_cell_formula_units_Z 4
_cell_length_a 9.1881(2)
_cell_length_b 12.0022(3)
_cell_length_c 13.7215(3)
_cell_measurement_reflns_used 17726
_cell_measurement_temperature 100(2)
_cell_measurement_theta_max 27.485
_cell_measurement_theta_min 2.910
_cell_volume 1488.16(6)
_computing_cell_refinement 'SCALEPACK (Otwinowski & Minor, 1997)'
_computing_data_collection '<i>COLLECT</i> (Bruker, 2004)'
_computing_data_reduction 'SCALEPACK and DENZO (Otwinowski & Minor, 1997)'
_computing_molecular_graphics 'SHELXTL-Plus (Sheldrick, 2008)'
_computing_publication_material 'SHELXL97 (Sheldrick, 2008)'
_computing_structure_refinement 'SHELXL97 (Sheldrick, 2008)'
_computing_structure_solution 'SHELXS97 (Sheldrick, 2008)'
_diffrn_ambient_temperature 100(2)
_diffrn_measured_fraction_theta_full 0.999
_diffrn_measured_fraction_theta_max 0.999
_diffrn_measurement_device_type KappaCCD
_diffrn_measurement_method CCD
_diffrn_radiation_monochromator graphite
_diffrn_radiation_source 'fine-focus sealed tube'
_diffrn_radiation_type MoK\a
_diffrn_radiation_wavelength 0.71073
_diffrn_reflns_av_R_equivalents 0.037
_diffrn_reflns_av_sigmaI/netI 0.0258
_diffrn_reflns_limit_h_max 11
_diffrn_reflns_limit_h_min -11
_diffrn_reflns_limit_k_max 15
_diffrn_reflns_limit_k_min -15
_diffrn_reflns_limit_l_max 17
_diffrn_reflns_limit_l_min -17
_diffrn_reflns_number 28601
_diffrn_reflns_theta_full 27.48
_diffrn_reflns_theta_max 27.48
_diffrn_reflns_theta_min 2.93
_exptl_absorpt_coefficient_mu 0.094
_exptl_absorpt_correction_T_max 0.9815
_exptl_absorpt_correction_T_min 0.9724
_exptl_absorpt_correction_type multi-scan
_exptl_absorpt_process_details '(DENZO and SCALEPACK; Otwinowski & Minor, 1997)'
_exptl_crystal_colour yellow
_exptl_crystal_density_diffrn 1.341
_exptl_crystal_density_method 'not measured'
_exptl_crystal_description fragment
_exptl_crystal_F_000 640
_exptl_crystal_size_max 0.30
_exptl_crystal_size_mid 0.30
_exptl_crystal_size_min 0.20
_refine_diff_density_max 0.237
_refine_diff_density_min -0.219
_refine_ls_extinction_method none
_refine_ls_goodness_of_fit_ref 1.055
_refine_ls_hydrogen_treatment constr
_refine_ls_matrix_type full
_refine_ls_number_parameters 203
_refine_ls_number_reflns 3402
_refine_ls_number_restraints 0
_refine_ls_restrained_S_all 1.055
_refine_ls_R_factor_all 0.0451
_refine_ls_R_factor_gt 0.0349
_refine_ls_shift/su_max 0.000
_refine_ls_shift/su_mean 0.000
_refine_ls_structure_factor_coef Fsqd
_refine_ls_weighting_details 'calc w=1/[\s^2^(Fo^2^)+(0.0454P)^2^+0.3366P] where P=(Fo^2^+2Fc^2^)/3'
_refine_ls_weighting_scheme calc
_refine_ls_wR_factor_gt 0.0861
_refine_ls_wR_factor_ref 0.0909
_reflns_number_gt 2822
_reflns_number_total 3402
_reflns_threshold_expression I>2\s(I)
_cod_data_source_file eg3067.cif
_cod_data_source_block II-E
_cod_original_sg_symbol_H-M 'P 21/n'
_cod_database_code 2017930
_cod_database_fobs_code 2017930

loop_
_symmetry_equiv_pos_as_xyz
'x, y, z'
'-x+1/2, y+1/2, -z+1/2'
'-x, -y, -z'
'x-1/2, -y-1/2, z-1/2'

loop_
_atom_site_type_symbol
_atom_site_label
_atom_site_fract_x
_atom_site_fract_y
_atom_site_fract_z
_atom_site_U_iso_or_equiv
_atom_site_adp_type
_atom_site_calc_flag
_atom_site_refinement_flags
_atom_site_occupancy
_atom_site_disorder_assembly
_atom_site_disorder_group
O O1 0.12492(9) -0.08179(6) 0.59955(6) 0.02215(19) Uani d . 1 . .
O O2 0.16590(10) -0.10488(7) 0.44519(6) 0.0293(2) Uani d . 1 . .
O O3 0.12198(9) -0.02503(7) 0.75441(6) 0.0262(2) Uani d . 1 . .
O O4 0.20776(8) 0.44140(6) 0.50505(5) 0.01798(18) Uani d . 1 . .
C C1 0.17786(12) -0.04453(9) 0.51581(8) 0.0202(2) Uani d . 1 . .
C C2 0.23475(11) 0.07004(9) 0.53585(8) 0.0168(2) Uani d . 1 . .
C C3 0.25159(12) 0.08321(9) 0.64427(8) 0.0172(2) Uani d . 1 . .
C C4 0.16139(12) -0.00611(9) 0.67754(8) 0.0197(2) Uani d . 1 . .
C C5 0.24428(11) 0.14295(9) 0.46082(8) 0.0166(2) Uani d . 1 . .
C C6 0.25284(11) 0.26413(9) 0.47010(7) 0.0164(2) Uani d . 1 . .
C C7 0.18172(12) 0.33271(9) 0.52588(8) 0.0170(2) Uani d . 1 . .
C C8 0.29788(12) 0.44209(9) 0.43448(8) 0.0181(2) Uani d . 1 . .
C C9 0.32620(12) 0.33669(9) 0.40900(8) 0.0179(2) Uani d . 1 . .
C C10 0.42607(13) 0.30229(10) 0.33801(9) 0.0225(2) Uani d . 1 . .
H H10A 0.5001 0.3616 0.3354 0.027 Uiso calc R 1 . .
H H10B 0.3662 0.2941 0.2707 0.027 Uiso calc R 1 . .
C C11 0.50655(13) 0.19235(10) 0.36850(9) 0.0235(3) Uani d . 1 . .
H H11A 0.5938 0.1870 0.3357 0.028 Uiso calc R 1 . .
H H11B 0.5429 0.1933 0.4410 0.028 Uiso calc R 1 . .
C C12 0.40986(13) 0.08885(10) 0.34218(9) 0.0240(3) Uani d . 1 . .
H H12A 0.4550 0.0258 0.3834 0.029 Uiso calc R 1 . .
H H12B 0.4095 0.0694 0.2720 0.029 Uiso calc R 1 . .
C C13 0.24857(12) 0.10289(10) 0.35710(8) 0.0206(2) Uani d . 1 . .
H H13A 0.1972 0.1573 0.3085 0.025 Uiso calc R 1 . .
H H13B 0.1961 0.0307 0.3455 0.025 Uiso calc R 1 . .
C C14 0.35545(12) 0.14023(9) 0.70774(8) 0.0180(2) Uani d . 1 . .
C C15 0.37122(14) 0.13546(10) 0.81852(8) 0.0236(3) Uani d . 1 . .
H H15A 0.2898 0.0917 0.8362 0.035 Uiso calc R 1 . .
H H15B 0.3683 0.2112 0.8448 0.035 Uiso calc R 1 . .
H H15C 0.4658 0.1004 0.8468 0.035 Uiso calc R 1 . .
C C16 0.47023(13) 0.20922(9) 0.67179(8) 0.0213(2) Uani d . 1 . .
H H16A 0.4769 0.1872 0.6040 0.032 Uiso calc R 1 . .
H H16B 0.5662 0.1976 0.7151 0.032 Uiso calc R 1 . .
H H16C 0.4429 0.2881 0.6728 0.032 Uiso calc R 1 . .
C C17 0.07966(13) 0.31605(9) 0.59678(9) 0.0219(2) Uani d . 1 . .
H H17A 0.1363 0.3157 0.6646 0.033 Uiso calc R 1 . .
H H17B 0.0281 0.2447 0.5831 0.033 Uiso calc R 1 . .
H H17C 0.0071 0.3767 0.5896 0.033 Uiso calc R 1 . .
C C18 0.34789(13) 0.55382(9) 0.40774(9) 0.0226(2) Uani d . 1 . .
H H18A 0.4120 0.5458 0.3583 0.034 Uiso calc R 1 . .
H H18B 0.4031 0.5901 0.4671 0.034 Uiso calc R 1 . .
H H18C 0.2616 0.5993 0.3802 0.034 Uiso calc R 1 . .

loop_
_atom_site_aniso_label
_atom_site_aniso_U_11
_atom_site_aniso_U_22
_atom_site_aniso_U_33
_atom_site_aniso_U_12
_atom_site_aniso_U_13
_atom_site_aniso_U_23
O1 0.0211(4) 0.0166(4) 0.0287(4) -0.0034(3) 0.0043(3) 0.0011(3)
O2 0.0379(5) 0.0200(4) 0.0285(5) -0.0045(4) 0.0020(4) -0.0060(4)
O3 0.0266(4) 0.0250(4) 0.0290(5) -0.0021(3) 0.0104(4) 0.0055(4)
O4 0.0203(4) 0.0150(4) 0.0191(4) -0.0011(3) 0.0048(3) 0.0011(3)
C1 0.0171(5) 0.0175(5) 0.0250(6) 0.0002(4) 0.0010(4) 0.0006(4)
C2 0.0138(5) 0.0160(5) 0.0201(5) 0.0000(4) 0.0017(4) -0.0022(4)
C3 0.0167(5) 0.0153(5) 0.0200(5) 0.0021(4) 0.0049(4) 0.0022(4)
C4 0.0165(5) 0.0177(5) 0.0248(6) 0.0019(4) 0.0030(4) 0.0026(4)
C5 0.0125(5) 0.0179(5) 0.0192(5) 0.0010(4) 0.0019(4) -0.0013(4)
C6 0.0159(5) 0.0179(5) 0.0149(5) -0.0001(4) 0.0019(4) 0.0009(4)
C7 0.0176(5) 0.0152(5) 0.0176(5) -0.0018(4) 0.0015(4) 0.0011(4)
C8 0.0165(5) 0.0208(5) 0.0167(5) -0.0009(4) 0.0020(4) 0.0029(4)
C9 0.0166(5) 0.0204(5) 0.0164(5) -0.0010(4) 0.0018(4) 0.0020(4)
C10 0.0222(6) 0.0260(6) 0.0207(6) 0.0013(5) 0.0077(4) 0.0029(5)
C11 0.0200(6) 0.0308(6) 0.0209(6) 0.0049(5) 0.0066(4) 0.0009(5)
C12 0.0264(6) 0.0268(6) 0.0194(5) 0.0072(5) 0.0057(4) -0.0011(5)
C13 0.0227(6) 0.0204(5) 0.0179(5) 0.0019(4) 0.0016(4) -0.0014(4)
C14 0.0197(5) 0.0142(5) 0.0202(5) 0.0028(4) 0.0039(4) 0.0007(4)
C15 0.0297(6) 0.0211(6) 0.0191(5) -0.0007(5) 0.0021(5) 0.0007(4)
C16 0.0217(6) 0.0192(6) 0.0223(6) -0.0036(4) 0.0023(4) -0.0006(4)
C17 0.0237(6) 0.0183(5) 0.0257(6) 0.0001(4) 0.0098(5) 0.0002(4)
C18 0.0237(6) 0.0204(6) 0.0231(6) -0.0025(5) 0.0026(5) 0.0047(5)

loop_
_atom_type_symbol
_atom_type_description
_atom_type_scat_dispersion_real
_atom_type_scat_dispersion_imag
_atom_type_scat_source
C C 0.0033 0.0016 'International Tables Vol C Tables 4.2.6.8 and 6.1.1.4'
H H 0.0000 0.0000 'International Tables Vol C Tables 4.2.6.8 and 6.1.1.4'
O O 0.0106 0.0060 'International Tables Vol C Tables 4.2.6.8 and 6.1.1.4'

loop_
_geom_angle_atom_site_label_1
_geom_angle_atom_site_label_2
_geom_angle_atom_site_label_3
_geom_angle_site_symmetry_1
_geom_angle_site_symmetry_3
_geom_angle
_geom_angle_publ_flag
C4 O1 C1 . . 110.50(8) ?
C7 O4 C8 . . 107.57(8) ?
O2 C1 O1 . . 118.41(10) ?
O2 C1 C2 . . 133.60(11) ?
O1 C1 C2 . . 107.94(9) ?
C5 C2 C3 . . 132.98(10) ?
C5 C2 C1 . . 121.61(10) ?
C3 C2 C1 . . 104.83(9) ?
C14 C3 C2 . . 129.41(10) ?
C14 C3 C4 . . 122.49(10) ?
C2 C3 C4 . . 105.75(9) ?
O3 C4 O1 . . 118.85(10) ?
O3 C4 C3 . . 133.32(11) ?
O1 C4 C3 . . 107.77(9) ?
C2 C5 C6 . . 125.58(10) ?
C2 C5 C13 . . 121.52(10) ?
C6 C5 C13 . . 112.90(9) ?
C7 C6 C9 . . 106.26(10) ?
C7 C6 C5 . . 128.62(10) ?
C9 C6 C5 . . 124.64(9) ?
O4 C7 C6 . . 109.76(9) ?
O4 C7 C17 . . 114.95(9) ?
C6 C7 C17 . . 135.17(10) ?
C9 C8 O4 . . 110.08(9) ?
C9 C8 C18 . . 134.37(10) ?
O4 C8 C18 . . 115.44(9) ?
C8 C9 C6 . . 106.28(9) ?
C8 C9 C10 . . 126.21(10) ?
C6 C9 C10 . . 127.30(10) ?
C9 C10 C11 . . 112.23(9) ?
C9 C10 H10A . . 109.2 ?
C11 C10 H10A . . 109.2 ?
C9 C10 H10B . . 109.2 ?
C11 C10 H10B . . 109.2 ?
H10A C10 H10B . . 107.9 ?
C12 C11 C10 . . 113.78(10) ?
C12 C11 H11A . . 108.8 ?
C10 C11 H11A . . 108.8 ?
C12 C11 H11B . . 108.8 ?
C10 C11 H11B . . 108.8 ?
H11A C11 H11B . . 107.7 ?
C11 C12 C13 . . 114.23(9) ?
C11 C12 H12A . . 108.7 ?
C13 C12 H12A . . 108.7 ?
C11 C12 H12B . . 108.7 ?
C13 C12 H12B . . 108.7 ?
H12A C12 H12B . . 107.6 ?
C5 C13 C12 . . 110.48(9) ?
C5 C13 H13A . . 109.6 ?
C12 C13 H13A . . 109.6 ?
C5 C13 H13B . . 109.6 ?
C12 C13 H13B . . 109.6 ?
H13A C13 H13B . . 108.1 ?
C3 C14 C16 . . 121.68(10) ?
C3 C14 C15 . . 123.98(10) ?
C16 C14 C15 . . 114.27(10) ?
C14 C15 H15A . . 109.5 ?
C14 C15 H15B . . 109.5 ?
H15A C15 H15B . . 109.5 ?
C14 C15 H15C . . 109.5 ?
H15A C15 H15C . . 109.5 ?
H15B C15 H15C . . 109.5 ?
C14 C16 H16A . . 109.5 ?
C14 C16 H16B . . 109.5 ?
H16A C16 H16B . . 109.5 ?
C14 C16 H16C . . 109.5 ?
H16A C16 H16C . . 109.5 ?
H16B C16 H16C . . 109.5 ?
C7 C17 H17A . . 109.5 ?
C7 C17 H17B . . 109.5 ?
H17A C17 H17B . . 109.5 ?
C7 C17 H17C . . 109.5 ?
H17A C17 H17C . . 109.5 ?
H17B C17 H17C . . 109.5 ?
C8 C18 H18A . . 109.5 ?
C8 C18 H18B . . 109.5 ?
H18A C18 H18B . . 109.5 ?
C8 C18 H18C . . 109.5 ?
H18A C18 H18C . . 109.5 ?
H18B C18 H18C . . 109.5 ?

loop_
_geom_bond_atom_site_label_1
_geom_bond_atom_site_label_2
_geom_bond_site_symmetry_2
_geom_bond_distance
_geom_bond_publ_flag
O1 C4 . 1.3975(14) ?
O1 C1 . 1.3997(14) ?
O2 C1 . 1.1988(14) ?
O3 C4 . 1.1973(14) ?
O4 C7 . 1.3658(13) ?
O4 C8 . 1.3834(13) ?
C1 C2 . 1.4790(15) ?
C2 C5 . 1.3661(15) ?
C2 C3 . 1.4761(15) ?
C3 C14 . 1.3552(16) ?
C3 C4 . 1.4770(15) ?
C5 C6 . 1.4609(15) ?
C5 C13 . 1.5094(15) ?
C6 C7 . 1.3679(15) ?
C6 C9 . 1.4562(15) ?
C7 C17 . 1.4820(15) ?
C7 C14 . 3.5594(15) ?
C8 C9 . 1.3503(16) ?
C8 C18 . 1.4849(15) ?
C9 C10 . 1.5117(15) ?
C10 C11 . 1.5332(16) ?
C10 H10A . 0.9900 ?
C10 H10B . 0.9900 ?
C11 C12 . 1.5319(17) ?
C11 H11A . 0.9900 ?
C11 H11B . 0.9900 ?
C12 C13 . 1.5416(16) ?
C12 H12A . 0.9900 ?
C12 H12B . 0.9900 ?
C13 H13A . 0.9900 ?
C13 H13B . 0.9900 ?
C14 C16 . 1.4931(15) ?
C14 C15 . 1.5017(15) ?
C15 H15A . 0.9800 ?
C15 H15B . 0.9800 ?
C15 H15C . 0.9800 ?
C16 H16A . 0.9800 ?
C16 H16B . 0.9800 ?
C16 H16C . 0.9800 ?
C17 H17A . 0.9800 ?
C17 H17B . 0.9800 ?
C17 H17C . 0.9800 ?
C18 H18A . 0.9800 ?
C18 H18B . 0.9800 ?
C18 H18C . 0.9800 ?

loop_
_geom_torsion_atom_site_label_1
_geom_torsion_atom_site_label_2
_geom_torsion_atom_site_label_3
_geom_torsion_atom_site_label_4
_geom_torsion_site_symmetry_1
_geom_torsion_site_symmetry_2
_geom_torsion_site_symmetry_3
_geom_torsion_site_symmetry_4
_geom_torsion
_geom_torsion_publ_flag
C2 C5 C6 C7 . . . . -37.86(17) ?
C3 C2 C5 C6 . . . . -10.38(19) ?
C5 C2 C3 C14 . . . . -44.14(19) ?
C2 C5 C6 C9 . . . . 151.11(11) ?
C1 C2 C3 C14 . . . . 144.83(11) ?
